data_7244653
loop_
_publ_author_name
'Li, Luan-Ying'
'Leng, Bo-Rong'
'Li, Jia-Zhuo'
'Liu, Qing-Quan'
'Yu, Jianguang'
'Wei, Ping'
'Wang, De-Cai'
'Zhu, Yi-Long'

_publ_section_title
;
 Palladium-catalyzed regioselective hydrosulfonylation of allenes with
 sulfinic acids
;
_journal_issue 14
_journal_name_full 'RSC Advances'
_journal_page_first 8443
_journal_page_last 8448
_journal_paper_doi 10.1039/D1RA09036D
_journal_volume 12
_journal_year 2022
_chemical_formula_moiety 'C18 H19 N O3 S'
_chemical_formula_sum 'C18 H19 N O3 S'
_chemical_formula_weight 329.40
_chemical_name_systematic (E)-N-methyl-N-(3-tosylprop-1-en-1-yl)benzamide
_space_group_crystal_system monoclinic
_space_group_IT_number 14
_space_group_name_Hall '-P 2ybc'
_space_group_name_H-M_alt 'P 1 21/c 1'
_atom_sites_solution_hydrogens geom
_atom_sites_solution_primary iterative
_audit_creation_date 2021-07-06
_audit_creation_method
;
Olex2 1.3
(compiled 2020.11.12 svn.r5f609507 for OlexSys, GUI svn.r6272)
;
_audit_update_record
;
2021-11-18 deposited with the CCDC.	2022-03-09 downloaded from the CCDC.
;
_cell_angle_alpha 90
_cell_angle_beta 102.366(2)
_cell_angle_gamma 90
_cell_formula_units_Z 4
_cell_length_a 11.4061(11)
_cell_length_b 8.1735(8)
_cell_length_c 18.7515(17)
_cell_measurement_reflns_used 2265
_cell_measurement_temperature 298(2)
_cell_measurement_theta_max 24,636
_cell_measurement_theta_min 2.224
_cell_volume 1707.6(3)
_computing_cell_refinement 'Bruker SMART'
_computing_data_collection 'Bruker SMART'
_computing_data_reduction 'Bruker SAINT'
_computing_molecular_graphics 'Olex2 1.3 (Dolomanov et al., 2009)'
_computing_publication_material 'Olex2 1.3 (Dolomanov et al., 2009)'
_computing_structure_refinement 'SHELXL 2018/3 (Sheldrick, 2015)'
_computing_structure_solution 'olex2.solve 1.3 (Bourhis et al., 2015)'
_diffrn_ambient_temperature 298.15
_diffrn_measured_fraction_theta_full 0.997
_diffrn_measured_fraction_theta_max 0.997
_diffrn_measurement_device_type 'CCD area detector'
_diffrn_measurement_method 'phi and omega scans'
_diffrn_radiation_type MoK\a
_diffrn_radiation_wavelength 0.71073
_diffrn_reflns_av_R_equivalents 0.0453
_diffrn_reflns_av_unetI/netI 0.0604
_diffrn_reflns_Laue_measured_fraction_full 0.997
_diffrn_reflns_Laue_measured_fraction_max 0.997
_diffrn_reflns_limit_h_max 13
_diffrn_reflns_limit_h_min -9
_diffrn_reflns_limit_k_max 9
_diffrn_reflns_limit_k_min -9
_diffrn_reflns_limit_l_max 22
_diffrn_reflns_limit_l_min -21
_diffrn_reflns_number 8011
_diffrn_reflns_point_group_measured_fraction_full 0.997
_diffrn_reflns_point_group_measured_fraction_max 0.997
_diffrn_reflns_theta_full 25.018
_diffrn_reflns_theta_max 25.018
_diffrn_reflns_theta_min 2.224
_exptl_absorpt_coefficient_mu 0.203
_exptl_absorpt_correction_T_max 0.9378
_exptl_absorpt_correction_T_min 0.9141
_exptl_absorpt_correction_type multi-scan
_exptl_absorpt_process_details sadabs
_exptl_crystal_colour 'clear whiteish white'
_exptl_crystal_colour_lustre clear
_exptl_crystal_colour_modifier whiteish
_exptl_crystal_colour_primary white
_exptl_crystal_density_diffrn 1.281
_exptl_crystal_density_method 'not measured'
_exptl_crystal_description block
_exptl_crystal_F_000 696
_exptl_crystal_size_max 0.45
_exptl_crystal_size_mid 0.4
_exptl_crystal_size_min 0.32
_refine_diff_density_max 0.363
_refine_diff_density_min -0.426
_refine_diff_density_rms 0.064
_refine_ls_extinction_method none
_refine_ls_goodness_of_fit_ref 1.055
_refine_ls_hydrogen_treatment constr
_refine_ls_matrix_type full
_refine_ls_number_parameters 208
_refine_ls_number_reflns 3014
_refine_ls_number_restraints 0
_refine_ls_restrained_S_all 1.055
_refine_ls_R_factor_all 0.0911
_refine_ls_R_factor_gt 0.0602
_refine_ls_shift/su_max 0.000
_refine_ls_shift/su_mean 0.000
_refine_ls_structure_factor_coef Fsqd
_refine_ls_weighting_details 'w=1/[\s^2^(Fo^2^)+(0.0756P)^2^+0.9191P] where P=(Fo^2^+2Fc^2^)/3'
_refine_ls_weighting_scheme calc
_refine_ls_wR_factor_gt 0.1523
_refine_ls_wR_factor_ref 0.1681
_reflns_Friedel_coverage 0.000
_reflns_number_gt 2056
_reflns_number_total 3014
_reflns_threshold_expression 'I > 2\s(I)'
_cod_data_source_file d1ra09036d2.cif
_cod_data_source_block 210703d
_cod_database_code 7244653
_shelx_shelxl_version_number 2018/3
_shelx_space_group_comment
;
The symmetry employed for this shelxl refinement is uniquely defined
by the following loop, which should always be used as a source of
symmetry information in preference to the above space-group names.
They are only intended as comments.
;
_shelx_estimated_absorpt_t_max 0.938
_shelx_estimated_absorpt_t_min 0.914
_olex2_refinement_description
;
1. Fixed Uiso
 At 1.2 times of:
  All C(H) groups, All C(H,H) groups
 At 1.5 times of:
  All C(H,H,H) groups
2.a Secondary CH2 refined with riding coordinates:
 C10(H10A,H10B)
2.b Me refined with riding coordinates:
 C17(H17A,H17B,H17C), C18(H18A,H18B,H18C)
2.c Aromatic/amide H refined with riding coordinates:
 C3(H3), C4(H4), C5(H5), C6(H6), C7(H7), C8(H8), C9(H9), C12(H12), C13(H13),
 C15(H15), C16(H16)
;
_olex2_submission_special_instructions 'No special instructions were received'

loop_
_space_group_symop_operation_xyz
'x, y, z'
'-x, y+1/2, -z+1/2'
'-x, -y, -z'
'x, -y-1/2, z-1/2'

loop_
_atom_site_label
_atom_site_type_symbol
_atom_site_fract_x
_atom_site_fract_y
_atom_site_fract_z
_atom_site_U_iso_or_equiv
_atom_site_adp_type
_atom_site_occupancy
_atom_site_site_symmetry_order
_atom_site_calc_flag
_atom_site_refinement_flags_posn
_atom_site_refinement_flags_adp
_atom_site_refinement_flags_occupancy
_atom_site_disorder_assembly
_atom_site_disorder_group
N1 N 0.9124(3) 0.8179(3) 0.30854(15) 0.0552(8) Uani 1 1 d . . . . .
O1 O 1.1015(3) 0.7261(4) 0.34244(15) 0.0893(10) Uani 1 1 d . . . . .
O2 O 0.4608(2) 0.8866(3) 0.21928(12) 0.0562(7) Uani 1 1 d . . . . .
O3 O 0.4545(2) 1.0625(3) 0.11316(13) 0.0686(8) Uani 1 1 d . . . . .
S1 S 0.52027(7) 0.95452(11) 0.16645(4) 0.0447(3) Uani 1 1 d . . . . .
C1 C 1.0205(3) 0.7753(5) 0.2942(2) 0.0606(10) Uani 1 1 d . . . . .
C2 C 1.0372(3) 0.7863(5) 0.2181(2) 0.0540(9) Uani 1 1 d . . . . .
C3 C 0.9561(3) 0.7184(5) 0.1613(2) 0.0624(10) Uani 1 1 d . . . . .
H3 H 0.886619 0.669037 0.169304 0.075 Uiso 1 1 calc R U . . .
C4 C 0.9786(4) 0.7239(6) 0.0929(2) 0.0803(13) Uani 1 1 d . . . . .
H4 H 0.923858 0.677495 0.054301 0.096 Uiso 1 1 calc R U . . .
C5 C 1.0794(4) 0.7959(7) 0.0798(3) 0.0855(14) Uani 1 1 d . . . . .
H5 H 1.092724 0.800491 0.032603 0.103 Uiso 1 1 calc R U . . .
C6 C 1.1600(4) 0.8608(6) 0.1361(3) 0.0782(13) Uani 1 1 d . . . . .
H6 H 1.229353 0.909437 0.127578 0.094 Uiso 1 1 calc R U . . .
C7 C 1.1407(3) 0.8556(5) 0.2054(3) 0.0668(11) Uani 1 1 d . . . . .
H7 H 1.197309 0.898881 0.243894 0.080 Uiso 1 1 calc R U . . .
C8 C 0.8298(3) 0.9109(4) 0.26060(17) 0.0446(8) Uani 1 1 d . . . . .
H8 H 0.851710 0.943183 0.217729 0.054 Uiso 1 1 calc R U . . .
C9 C 0.7242(3) 0.9583(4) 0.26902(17) 0.0477(8) Uani 1 1 d . . . . .
H9 H 0.697322 0.927294 0.310478 0.057 Uiso 1 1 calc R U . . .
C10 C 0.6479(3) 1.0603(4) 0.21326(18) 0.0468(8) Uani 1 1 d . . . . .
H10A H 0.694167 1.096974 0.178516 0.056 Uiso 1 1 calc R U . . .
H10B H 0.622627 1.156318 0.236421 0.056 Uiso 1 1 calc R U . . .
C11 C 0.5750(3) 0.7938(4) 0.12169(16) 0.0409(7) Uani 1 1 d . . . . .
C12 C 0.5851(3) 0.6403(4) 0.15177(17) 0.0510(9) Uani 1 1 d . . . . .
H12 H 0.565542 0.622358 0.196810 0.061 Uiso 1 1 calc R U . . .
C13 C 0.6238(4) 0.5140(4) 0.11536(19) 0.0580(10) Uani 1 1 d . . . . .
H13 H 0.630229 0.409984 0.135925 0.070 Uiso 1 1 calc R U . . .
C14 C 0.6537(3) 0.5372(5) 0.04880(18) 0.0534(9) Uani 1 1 d . . . . .
C15 C 0.6443(3) 0.6923(5) 0.02006(18) 0.0568(10) Uani 1 1 d . . . . .
H15 H 0.664945 0.710824 -0.024622 0.068 Uiso 1 1 calc R U . . .
C16 C 0.6052(3) 0.8200(4) 0.05584(17) 0.0507(9) Uani 1 1 d . . . . .
H16 H 0.599113 0.924223 0.035517 0.061 Uiso 1 1 calc R U . . .
C17 C 0.6955(4) 0.3983(5) 0.0092(2) 0.0794(13) Uani 1 1 d . . . . .
H17A H 0.696497 0.299823 0.037205 0.119 Uiso 1 1 calc R U . . .
H17B H 0.642064 0.384794 -0.037499 0.119 Uiso 1 1 calc R U . . .
H17C H 0.774986 0.420765 0.002314 0.119 Uiso 1 1 calc R U . . .
C18 C 0.8902(5) 0.7876(6) 0.3804(2) 0.0845(14) Uani 1 1 d . . . . .
H18A H 0.810757 0.823899 0.382137 0.127 Uiso 1 1 calc R U . . .
H18B H 0.897107 0.672579 0.390822 0.127 Uiso 1 1 calc R U . . .
H18C H 0.947848 0.846269 0.416103 0.127 Uiso 1 1 calc R U . . .

loop_
_atom_site_aniso_label
_atom_site_aniso_U_11
_atom_site_aniso_U_22
_atom_site_aniso_U_33
_atom_site_aniso_U_23
_atom_site_aniso_U_13
_atom_site_aniso_U_12
N1 0.0596(19) 0.0557(18) 0.0449(16) -0.0022(14) -0.0011(14) 0.0115(15)
O1 0.077(2) 0.104(2) 0.0698(18) -0.0122(17) -0.0234(16) 0.0370(18)
O2 0.0543(15) 0.0635(16) 0.0575(14) -0.0052(12) 0.0273(12) -0.0066(12)
O3 0.0672(17) 0.0710(18) 0.0637(16) 0.0160(13) 0.0053(13) 0.0295(14)
S1 0.0408(5) 0.0485(5) 0.0462(5) 0.0043(4) 0.0121(4) 0.0051(4)
C1 0.056(2) 0.052(2) 0.064(2) -0.0103(18) -0.009(2) 0.0136(19)
C2 0.0372(19) 0.055(2) 0.062(2) -0.0112(18) -0.0055(17) 0.0127(17)
C3 0.046(2) 0.076(3) 0.064(2) -0.019(2) 0.0087(18) 0.000(2)
C4 0.063(3) 0.110(4) 0.067(3) -0.026(3) 0.012(2) 0.007(3)
C5 0.062(3) 0.119(4) 0.081(3) -0.004(3) 0.026(3) 0.018(3)
C6 0.046(2) 0.084(3) 0.106(4) 0.007(3) 0.018(3) 0.013(2)
C7 0.039(2) 0.061(2) 0.090(3) -0.011(2) -0.010(2) 0.0097(19)
C8 0.049(2) 0.0392(18) 0.0426(17) -0.0055(14) 0.0028(15) 0.0007(15)
C9 0.051(2) 0.050(2) 0.0429(17) -0.0057(16) 0.0109(15) -0.0020(17)
C10 0.0465(19) 0.0372(18) 0.060(2) -0.0018(15) 0.0179(16) 0.0020(15)
C11 0.0390(18) 0.0456(19) 0.0368(16) 0.0055(14) 0.0057(13) 0.0016(15)
C12 0.066(2) 0.045(2) 0.0430(19) 0.0071(16) 0.0134(17) -0.0002(17)
C13 0.076(3) 0.041(2) 0.054(2) 0.0062(17) 0.0067(19) 0.0057(18)
C14 0.048(2) 0.057(2) 0.049(2) -0.0095(18) -0.0024(16) 0.0070(18)
C15 0.059(2) 0.075(3) 0.0374(18) -0.0016(18) 0.0123(16) 0.006(2)
C16 0.055(2) 0.054(2) 0.0435(18) 0.0126(16) 0.0120(16) 0.0083(17)
C17 0.077(3) 0.083(3) 0.074(3) -0.025(2) 0.006(2) 0.018(2)
C18 0.114(4) 0.094(3) 0.043(2) 0.008(2) 0.011(2) 0.032(3)

loop_
_atom_type_symbol
_atom_type_description
_atom_type_scat_dispersion_real
_atom_type_scat_dispersion_imag
_atom_type_scat_source
C C 0.0033 0.0016 'International Tables Vol C Tables 4.2.6.8 and 6.1.1.4'
H H 0.0000 0.0000 'International Tables Vol C Tables 4.2.6.8 and 6.1.1.4'
N N 0.0061 0.0033 'International Tables Vol C Tables 4.2.6.8 and 6.1.1.4'
O O 0.0106 0.0060 'International Tables Vol C Tables 4.2.6.8 and 6.1.1.4'
S S 0.1246 0.1234 'International Tables Vol C Tables 4.2.6.8 and 6.1.1.4'

loop_
_geom_angle_atom_site_label_1
_geom_angle_atom_site_label_2
_geom_angle_atom_site_label_3
_geom_angle
_geom_angle_site_symmetry_1
_geom_angle_site_symmetry_3
_geom_angle_publ_flag
C1 N1 C8 122.2(3) . . ?
C1 N1 C18 119.1(3) . . ?
C8 N1 C18 118.0(3) . . ?
O2 S1 C10 108.07(15) . . ?
O2 S1 C11 108.26(15) . . ?
O3 S1 O2 118.17(16) . . ?
O3 S1 C10 107.55(16) . . ?
O3 S1 C11 108.59(15) . . ?
C11 S1 C10 105.50(15) . . ?
N1 C1 C2 118.8(3) . . ?
O1 C1 N1 121.0(4) . . ?
O1 C1 C2 120.2(4) . . ?
C3 C2 C1 121.3(4) . . ?
C3 C2 C7 119.6(4) . . ?
C7 C2 C1 118.9(3) . . ?
C2 C3 H3 120.4 . . ?
C4 C3 C2 119.1(4) . . ?
C4 C3 H3 120.4 . . ?
C3 C4 H4 119.3 . . ?
C5 C4 C3 121.5(4) . . ?
C5 C4 H4 119.3 . . ?
C4 C5 H5 120.4 . . ?
C6 C5 C4 119.2(4) . . ?
C6 C5 H5 120.4 . . ?
C5 C6 H6 119.6 . . ?
C5 C6 C7 120.7(4) . . ?
C7 C6 H6 119.6 . . ?
C2 C7 H7 120.1 . . ?
C6 C7 C2 119.8(4) . . ?
C6 C7 H7 120.1 . . ?
N1 C8 H8 116.5 . . ?
C9 C8 N1 127.0(3) . . ?
C9 C8 H8 116.5 . . ?
C8 C9 H9 119.9 . . ?
C8 C9 C10 120.3(3) . . ?
C10 C9 H9 119.9 . . ?
S1 C10 H10A 109.2 . . ?
S1 C10 H10B 109.2 . . ?
C9 C10 S1 112.2(2) . . ?
C9 C10 H10A 109.2 . . ?
C9 C10 H10B 109.2 . . ?
H10A C10 H10B 107.9 . . ?
C12 C11 S1 119.9(2) . . ?
C16 C11 S1 120.1(3) . . ?
C16 C11 C12 120.0(3) . . ?
C11 C12 H12 120.2 . . ?
C13 C12 C11 119.7(3) . . ?
C13 C12 H12 120.2 . . ?
C12 C13 H13 119.3 . . ?
C12 C13 C14 121.3(3) . . ?
C14 C13 H13 119.3 . . ?
C13 C14 C17 121.0(4) . . ?
C15 C14 C13 118.0(3) . . ?
C15 C14 C17 121.0(4) . . ?
C14 C15 H15 119.4 . . ?
C16 C15 C14 121.3(3) . . ?
C16 C15 H15 119.4 . . ?
C11 C16 H16 120.1 . . ?
C15 C16 C11 119.7(3) . . ?
C15 C16 H16 120.1 . . ?
C14 C17 H17A 109.5 . . ?
C14 C17 H17B 109.5 . . ?
C14 C17 H17C 109.5 . . ?
H17A C17 H17B 109.5 . . ?
H17A C17 H17C 109.5 . . ?
H17B C17 H17C 109.5 . . ?
N1 C18 H18A 109.5 . . ?
N1 C18 H18B 109.5 . . ?
N1 C18 H18C 109.5 . . ?
H18A C18 H18B 109.5 . . ?
H18A C18 H18C 109.5 . . ?
H18B C18 H18C 109.5 . . ?

loop_
_geom_bond_atom_site_label_1
_geom_bond_atom_site_label_2
_geom_bond_distance
_geom_bond_site_symmetry_2
_geom_bond_publ_flag
N1 C1 1.362(5) . ?
N1 C8 1.383(4) . ?
N1 C18 1.446(5) . ?
O1 C1 1.214(4) . ?
O2 S1 1.427(2) . ?
O3 S1 1.421(2) . ?
S1 C10 1.757(3) . ?
S1 C11 1.745(3) . ?
C1 C2 1.484(5) . ?
C2 C3 1.370(5) . ?
C2 C7 1.375(5) . ?
C3 H3 0.9300 . ?
C3 C4 1.361(5) . ?
C4 H4 0.9300 . ?
C4 C5 1.360(6) . ?
C5 H5 0.9300 . ?
C5 C6 1.351(6) . ?
C6 H6 0.9300 . ?
C6 C7 1.363(6) . ?
C7 H7 0.9300 . ?
C8 H8 0.9300 . ?
C8 C9 1.306(5) . ?
C9 H9 0.9300 . ?
C9 C10 1.469(5) . ?
C10 H10A 0.9700 . ?
C10 H10B 0.9700 . ?
C11 C12 1.370(4) . ?
C11 C16 1.368(4) . ?
C12 H12 0.9300 . ?
C12 C13 1.362(5) . ?
C13 H13 0.9300 . ?
C13 C14 1.375(5) . ?
C14 C15 1.372(5) . ?
C14 C17 1.490(5) . ?
C15 H15 0.9300 . ?
C15 C16 1.366(5) . ?
C16 H16 0.9300 . ?
C17 H17A 0.9600 . ?
C17 H17B 0.9600 . ?
C17 H17C 0.9600 . ?
C18 H18A 0.9600 . ?
C18 H18B 0.9600 . ?
C18 H18C 0.9600 . ?

loop_
_geom_torsion_atom_site_label_1
_geom_torsion_atom_site_label_2
_geom_torsion_atom_site_label_3
_geom_torsion_atom_site_label_4
_geom_torsion
_geom_torsion_site_symmetry_1
_geom_torsion_site_symmetry_2
_geom_torsion_site_symmetry_3
_geom_torsion_site_symmetry_4
_geom_torsion_publ_flag
N1 C1 C2 C3 -49.9(5) . . . . ?
N1 C1 C2 C7 135.0(4) . . . . ?
N1 C8 C9 C10 178.7(3) . . . . ?
O1 C1 C2 C3 128.8(4) . . . . ?
O1 C1 C2 C7 -46.3(5) . . . . ?
O2 S1 C10 C9 52.6(3) . . . . ?
O2 S1 C11 C12 -16.9(3) . . . . ?
O2 S1 C11 C16 161.5(3) . . . . ?
O3 S1 C10 C9 -178.8(2) . . . . ?
O3 S1 C11 C12 -146.4(3) . . . . ?
O3 S1 C11 C16 32.1(3) . . . . ?
S1 C11 C12 C13 177.7(3) . . . . ?
S1 C11 C16 C15 -177.9(3) . . . . ?
C1 N1 C8 C9 -180.0(3) . . . . ?
C1 C2 C3 C4 -176.5(4) . . . . ?
C1 C2 C7 C6 177.3(4) . . . . ?
C2 C3 C4 C5 -0.3(7) . . . . ?
C3 C2 C7 C6 2.0(6) . . . . ?
C3 C4 C5 C6 1.2(7) . . . . ?
C4 C5 C6 C7 -0.5(7) . . . . ?
C5 C6 C7 C2 -1.1(6) . . . . ?
C7 C2 C3 C4 -1.4(6) . . . . ?
C8 N1 C1 O1 163.5(3) . . . . ?
C8 N1 C1 C2 -17.8(5) . . . . ?
C8 C9 C10 S1 111.2(3) . . . . ?
C10 S1 C11 C12 98.6(3) . . . . ?
C10 S1 C11 C16 -83.0(3) . . . . ?
C11 S1 C10 C9 -63.0(3) . . . . ?
C11 C12 C13 C14 0.2(6) . . . . ?
C12 C11 C16 C15 0.6(5) . . . . ?
C12 C13 C14 C15 0.5(6) . . . . ?
C12 C13 C14 C17 -179.7(4) . . . . ?
C13 C14 C15 C16 -0.7(5) . . . . ?
C14 C15 C16 C11 0.2(5) . . . . ?
C16 C11 C12 C13 -0.8(5) . . . . ?
C17 C14 C15 C16 179.5(4) . . . . ?
C18 N1 C1 O1 -6.6(6) . . . . ?
C18 N1 C1 C2 172.1(4) . . . . ?
C18 N1 C8 C9 -9.7(5) . . . . ?
